data_7712694
loop_
_publ_author_name
'Zhang, Yatong'
'Wang, Ai'
'Feng, Sisi'
'Yuan, Caixia'
'Lu, Liping'

_publ_section_title
;
 Syntheses and fluorescence properties of lanthanide isostructural
 complexes derived from aspartic acid.
;
_journal_name_full 'Dalton transactions (Cambridge, England : 2003)'
_journal_paper_doi 10.1039/d3dt00377a
_journal_year 2023
_chemical_formula_moiety 'C12 H13 N O7 Sm, Cl'
_chemical_formula_sum 'C12 H13 Cl N O7 Sm'
_chemical_formula_weight 469.03
_space_group_crystal_system monoclinic
_space_group_IT_number 14
_space_group_name_Hall '-P 2ybc'
_space_group_name_H-M_alt 'P 1 21/c 1'
_atom_sites_solution_hydrogens mixed
_audit_creation_method SHELXL-2014/7
_audit_update_record
;
2023-01-17 deposited with the CCDC.	2023-03-15 downloaded from the CCDC.
;
_cell_angle_alpha 90
_cell_angle_beta 95.556(3)
_cell_angle_gamma 90
_cell_formula_units_Z 4
_cell_length_a 14.3665(16)
_cell_length_b 12.3921(13)
_cell_length_c 7.8827(8)
_cell_measurement_reflns_used 8269
_cell_measurement_temperature 298(2)
_cell_measurement_theta_max 28.26
_cell_measurement_theta_min 2.85
_cell_volume 1396.8(3)
_computing_cell_refinement 'Bruker SAINT'
_computing_data_collection 'Bruker APEX2'
_computing_data_reduction 'Bruker SAINT'
_computing_molecular_graphics 'Bruker SHELXTL'
_computing_publication_material 'Bruker SHELXTL'
_computing_structure_refinement 'SHELXL-2014 (Sheldrick 2014)'
_computing_structure_solution 'SHELXS-97 (Sheldrick 2008)'
_diffrn_ambient_temperature 298(2)
_diffrn_measured_fraction_theta_full 0.991
_diffrn_measured_fraction_theta_max 0.990
_diffrn_measurement_device_type 'Bruker APEX-II CCD'
_diffrn_measurement_method '\f and \w scans'
_diffrn_radiation_type MoK\a
_diffrn_radiation_wavelength 0.71073
_diffrn_reflns_av_R_equivalents 0.0378
_diffrn_reflns_av_unetI/netI 0.0337
_diffrn_reflns_Laue_measured_fraction_full 0.991
_diffrn_reflns_Laue_measured_fraction_max 0.990
_diffrn_reflns_limit_h_max 19
_diffrn_reflns_limit_h_min -19
_diffrn_reflns_limit_k_max 16
_diffrn_reflns_limit_k_min -16
_diffrn_reflns_limit_l_max 6
_diffrn_reflns_limit_l_min -10
_diffrn_reflns_number 13297
_diffrn_reflns_point_group_measured_fraction_full 0.991
_diffrn_reflns_point_group_measured_fraction_max 0.990
_diffrn_reflns_theta_full 25.242
_diffrn_reflns_theta_max 28.286
_diffrn_reflns_theta_min 2.849
_diffrn_source 'Incoatec microsource'
_exptl_absorpt_coefficient_mu 4.431
_exptl_absorpt_correction_T_max 0.7457
_exptl_absorpt_correction_T_min 0.5518
_exptl_absorpt_correction_type multi-scan
_exptl_absorpt_process_details SADABS
_exptl_crystal_colour colorless
_exptl_crystal_density_diffrn 2.230
_exptl_crystal_description block
_exptl_crystal_F_000 908
_exptl_crystal_size_max 0.300
_exptl_crystal_size_mid 0.280
_exptl_crystal_size_min 0.150
_refine_diff_density_max 1.567
_refine_diff_density_min -0.819
_refine_diff_density_rms 0.123
_refine_ls_extinction_method none
_refine_ls_goodness_of_fit_ref 1.035
_refine_ls_hydrogen_treatment constr
_refine_ls_matrix_type full
_refine_ls_number_parameters 199
_refine_ls_number_reflns 3441
_refine_ls_number_restraints 0
_refine_ls_restrained_S_all 1.035
_refine_ls_R_factor_all 0.0339
_refine_ls_R_factor_gt 0.0283
_refine_ls_shift/su_max 0.001
_refine_ls_shift/su_mean 0.000
_refine_ls_structure_factor_coef Fsqd
_refine_ls_weighting_details 'w=1/[\s^2^(Fo^2^)+(0.0187P)^2^+4.6031P] where P=(Fo^2^+2Fc^2^)/3'
_refine_ls_weighting_scheme calc
_refine_ls_wR_factor_gt 0.0659
_refine_ls_wR_factor_ref 0.0684
_reflns_Friedel_coverage 0.000
_reflns_number_gt 3030
_reflns_number_total 3441
_reflns_threshold_expression 'I > 2\s(I)'
_cod_data_source_file d3dt00377a2.cif
_cod_data_source_block ZYT_18
_cod_original_sg_symbol_H-M 'P 21/c'
_cod_database_code 7712694
_shelx_shelxl_version_number 2014/7
_shelx_space_group_comment
;
The symmetry employed for this shelxl refinement is uniquely defined
by the following loop, which should always be used as a source of
symmetry information in preference to the above space-group names.
They are only intended as comments.
;
_shelx_estimated_absorpt_t_min 0.350
_shelx_estimated_absorpt_t_max 0.556

loop_
_space_group_symop_operation_xyz
'x, y, z'
'-x, y+1/2, -z+1/2'
'-x, -y, -z'
'x, -y-1/2, z-1/2'

loop_
_atom_site_label
_atom_site_type_symbol
_atom_site_fract_x
_atom_site_fract_y
_atom_site_fract_z
_atom_site_U_iso_or_equiv
_atom_site_adp_type
_atom_site_occupancy
_atom_site_site_symmetry_order
_atom_site_calc_flag
_atom_site_refinement_flags_posn
_atom_site_refinement_flags_adp
_atom_site_refinement_flags_occupancy
_atom_site_disorder_assembly
_atom_site_disorder_group
Sm1 Sm 0.13909(2) 0.70133(2) 0.86604(2) 0.02174(7) Uani 1 1 d . . . . .
O1 O 0.1619(2) 0.5600(2) 0.6685(4) 0.0397(7) Uani 1 1 d . . . . .
O2 O 0.1413(2) 0.5992(2) 0.3915(4) 0.0409(8) Uani 1 1 d . . . . .
O3 O 0.0213(2) 0.3633(3) 0.2446(4) 0.0499(9) Uani 1 1 d . . . . .
O4 O -0.04180(19) 0.2487(2) 0.4090(4) 0.0301(6) Uani 1 1 d . . . . .
O5 O 0.7559(2) 0.2720(3) 0.8377(4) 0.0366(7) Uani 1 1 d . . . . .
O6 O 0.7125(2) 0.3781(3) 1.0366(4) 0.0372(7) Uani 1 1 d . . . . .
O7 O 0.1060(2) 0.5357(2) 1.0185(4) 0.0401(7) Uani 1 1 d . . . . .
H7A H 0.1216 0.4856 0.9597 0.060 Uiso 1 1 d R U . . .
H7B H 0.0913 0.5102 1.1080 0.060 Uiso 1 1 d R U . . .
C1 C 0.1564(3) 0.5369(3) 0.5157(5) 0.0265(8) Uani 1 1 d . . . . .
C2 C 0.1714(3) 0.4167(3) 0.4771(5) 0.0280(8) Uani 1 1 d . . . . .
H2 H 0.1773 0.4073 0.3552 0.034 Uiso 1 1 calc R U . . .
C3 C 0.0931(3) 0.3445(3) 0.5304(5) 0.0310(8) Uani 1 1 d . . . . .
H3A H 0.1202 0.2781 0.5780 0.037 Uiso 1 1 calc R U . . .
H3B H 0.0625 0.3806 0.6190 0.037 Uiso 1 1 calc R U . . .
C4 C 0.0213(3) 0.3173(3) 0.3860(5) 0.0289(8) Uani 1 1 d . . . . .
C5 C 0.3434(3) 0.4355(4) 0.5135(6) 0.0392(10) Uani 1 1 d . . . . .
H5A H 0.3356 0.5132 0.5167 0.047 Uiso 1 1 calc R U . . .
H5B H 0.3466 0.4147 0.3956 0.047 Uiso 1 1 calc R U . . .
C6 C 0.4337(3) 0.4058(4) 0.6148(5) 0.0313(9) Uani 1 1 d . . . . .
C7 C 0.4724(3) 0.4747(4) 0.7396(6) 0.0382(10) Uani 1 1 d . . . . .
H7 H 0.4408 0.5374 0.7643 0.046 Uiso 1 1 calc R U . . .
C8 C 0.5577(3) 0.4514(4) 0.8285(6) 0.0353(9) Uani 1 1 d . . . . .
H8 H 0.5830 0.4979 0.9133 0.042 Uiso 1 1 calc R U . . .
C9 C 0.6053(3) 0.3586(3) 0.7910(5) 0.0271(8) Uani 1 1 d . . . . .
C10 C 0.5663(3) 0.2888(3) 0.6688(6) 0.0346(9) Uani 1 1 d . . . . .
H10 H 0.5976 0.2258 0.6447 0.042 Uiso 1 1 calc R U . . .
C11 C 0.4799(3) 0.3122(4) 0.5810(6) 0.0372(10) Uani 1 1 d . . . . .
H11 H 0.4533 0.2643 0.4993 0.045 Uiso 1 1 calc R U . . .
C12 C 0.6971(3) 0.3353(3) 0.8928(6) 0.0292(8) Uani 1 1 d . . . . .
N1 N 0.2607(2) 0.3832(3) 0.5780(4) 0.0264(7) Uani 1 1 d . . . . .
H1A H 0.2582 0.4009 0.6869 0.032 Uiso 1 1 calc R U . . .
H1B H 0.2668 0.3118 0.5722 0.032 Uiso 1 1 calc R U . . .
Cl1 Cl 0.26110(10) 0.14364(9) 0.48514(19) 0.0513(3) Uani 1 1 d . . . . .

loop_
_atom_site_aniso_label
_atom_site_aniso_U_11
_atom_site_aniso_U_22
_atom_site_aniso_U_33
_atom_site_aniso_U_23
_atom_site_aniso_U_13
_atom_site_aniso_U_12
Sm1 0.02059(10) 0.02307(10) 0.02126(10) -0.00080(7) 0.00046(7) -0.00034(7)
O1 0.060(2) 0.0270(14) 0.0308(15) -0.0034(12) -0.0024(15) 0.0091(14)
O2 0.062(2) 0.0264(14) 0.0346(16) 0.0056(13) 0.0063(16) 0.0105(15)
O3 0.0370(18) 0.074(3) 0.0371(18) 0.0114(17) -0.0059(15) -0.0202(18)
O4 0.0253(13) 0.0287(14) 0.0351(15) 0.0024(12) -0.0024(12) -0.0041(12)
O5 0.0241(14) 0.0400(16) 0.0454(18) -0.0022(14) 0.0019(13) 0.0056(12)
O6 0.0290(15) 0.0502(19) 0.0313(15) -0.0006(14) -0.0030(12) 0.0057(14)
O7 0.053(2) 0.0290(15) 0.0388(17) 0.0099(13) 0.0066(15) -0.0027(14)
C1 0.0226(17) 0.0230(17) 0.034(2) -0.0020(15) 0.0011(15) 0.0027(14)
C2 0.0237(18) 0.0239(18) 0.035(2) -0.0024(16) -0.0060(16) 0.0005(15)
C3 0.0286(19) 0.033(2) 0.031(2) 0.0009(17) 0.0005(16) -0.0051(17)
C4 0.0208(17) 0.034(2) 0.032(2) -0.0045(16) 0.0038(15) -0.0014(15)
C5 0.0216(19) 0.049(3) 0.046(3) 0.018(2) -0.0021(18) 0.0032(18)
C6 0.0182(17) 0.041(2) 0.034(2) 0.0093(18) 0.0023(15) 0.0020(16)
C7 0.029(2) 0.038(2) 0.048(3) -0.003(2) 0.0006(19) 0.0105(18)
C8 0.029(2) 0.039(2) 0.036(2) -0.0080(19) -0.0018(18) 0.0069(18)
C9 0.0214(17) 0.034(2) 0.0257(18) 0.0053(16) 0.0020(15) 0.0021(15)
C10 0.0268(19) 0.035(2) 0.043(2) -0.0056(19) 0.0050(18) 0.0072(17)
C11 0.0261(19) 0.040(2) 0.044(3) -0.009(2) -0.0007(18) 0.0027(18)
C12 0.0251(18) 0.0278(18) 0.035(2) 0.0048(16) 0.0052(16) -0.0008(15)
N1 0.0212(14) 0.0227(15) 0.0336(17) 0.0006(13) -0.0058(13) 0.0015(12)
Cl1 0.0625(8) 0.0297(5) 0.0620(8) -0.0097(5) 0.0078(6) -0.0015(5)

loop_
_atom_type_symbol
_atom_type_description
_atom_type_scat_dispersion_real
_atom_type_scat_dispersion_imag
_atom_type_scat_source
C C 0.0033 0.0016 'International Tables Vol C Tables 4.2.6.8 and 6.1.1.4'
H H 0.0000 0.0000 'International Tables Vol C Tables 4.2.6.8 and 6.1.1.4'
N N 0.0061 0.0033 'International Tables Vol C Tables 4.2.6.8 and 6.1.1.4'
O O 0.0106 0.0060 'International Tables Vol C Tables 4.2.6.8 and 6.1.1.4'
Cl Cl 0.1484 0.1585 'International Tables Vol C Tables 4.2.6.8 and 6.1.1.4'
Sm Sm -0.1638 3.4418 'International Tables Vol C Tables 4.2.6.8 and 6.1.1.4'

loop_
_geom_angle_atom_site_label_1
_geom_angle_atom_site_label_2
_geom_angle_atom_site_label_3
_geom_angle
_geom_angle_site_symmetry_1
_geom_angle_site_symmetry_3
_geom_angle_publ_flag
O1 Sm1 O6 74.62(11) . 3_667 ?
O1 Sm1 O4 140.98(11) . 2_556 ?
O6 Sm1 O4 114.83(10) 3_667 2_556 ?
O1 Sm1 O7 75.56(11) . . ?
O6 Sm1 O7 73.03(11) 3_667 . ?
O4 Sm1 O7 72.06(10) 2_556 . ?
O1 Sm1 O5 72.82(11) . 2_656 ?
O6 Sm1 O5 76.96(11) 3_667 2_656 ?
O4 Sm1 O5 145.00(11) 2_556 2_656 ?
O7 Sm1 O5 140.96(11) . 2_656 ?
O1 Sm1 O2 141.50(11) . 4_576 ?
O6 Sm1 O2 112.22(11) 3_667 4_576 ?
O4 Sm1 O2 72.81(10) 2_556 4_576 ?
O7 Sm1 O2 142.89(11) . 4_576 ?
O5 Sm1 O2 72.26(11) 2_656 4_576 ?
O1 Sm1 O3 73.68(13) . 3_566 ?
O6 Sm1 O3 137.26(13) 3_667 3_566 ?
O4 Sm1 O3 75.98(11) 2_556 3_566 ?
O7 Sm1 O3 71.85(11) . 3_566 ?
O5 Sm1 O3 118.98(11) 2_656 3_566 ?
O2 Sm1 O3 110.46(12) 4_576 3_566 ?
O1 Sm1 O4 73.80(10) . 3_566 ?
O6 Sm1 O4 140.33(10) 3_667 3_566 ?
O4 Sm1 O4 104.82(9) 2_556 3_566 ?
O7 Sm1 O4 120.45(10) . 3_566 ?
O5 Sm1 O4 71.25(10) 2_656 3_566 ?
O2 Sm1 O4 80.07(10) 4_576 3_566 ?
O3 Sm1 O4 51.06(10) 3_566 3_566 ?
O1 Sm1 O5 123.98(10) . 3_667 ?
O6 Sm1 O5 50.55(10) 3_667 3_667 ?
O4 Sm1 O5 69.47(9) 2_556 3_667 ?
O7 Sm1 O5 78.17(10) . 3_667 ?
O5 Sm1 O5 101.28(10) 2_656 3_667 ?
O2 Sm1 O5 78.71(10) 4_576 3_667 ?
O3 Sm1 O5 139.70(10) 3_566 3_667 ?
O4 Sm1 O5 158.77(10) 3_566 3_667 ?
O1 Sm1 C4 69.22(11) . 3_566 ?
O6 Sm1 C4 143.75(11) 3_667 3_566 ?
O4 Sm1 C4 92.50(10) 2_556 3_566 ?
O7 Sm1 C4 95.19(11) . 3_566 ?
O5 Sm1 C4 94.46(11) 2_656 3_566 ?
O2 Sm1 C4 97.91(11) 4_576 3_566 ?
O3 Sm1 C4 25.44(11) 3_566 3_566 ?
O4 Sm1 C4 25.88(10) 3_566 3_566 ?
O5 Sm1 C4 161.91(10) 3_667 3_566 ?
O1 Sm1 C12 99.12(12) . 3_667 ?
O6 Sm1 C12 24.95(11) 3_667 3_667 ?
O4 Sm1 C12 92.67(11) 2_556 3_667 ?
O7 Sm1 C12 74.45(11) . 3_667 ?
O5 Sm1 C12 88.50(11) 2_656 3_667 ?
O2 Sm1 C12 95.68(11) 4_576 3_667 ?
O3 Sm1 C12 146.29(11) 3_566 3_667 ?
O4 Sm1 C12 159.68(10) 3_566 3_667 ?
O5 Sm1 C12 25.60(10) 3_667 3_667 ?
C4 Sm1 C12 166.35(12) 3_566 3_667 ?
C1 O1 Sm1 143.9(3) . . ?
C1 O2 Sm1 132.8(3) . 4_575 ?
C4 O3 Sm1 94.9(3) . 3_566 ?
C4 O4 Sm1 137.3(3) . 2_546 ?
C4 O4 Sm1 93.2(2) . 3_566 ?
Sm1 O4 Sm1 111.92(10) 2_546 3_566 ?
C12 O5 Sm1 156.5(3) . 2_646 ?
C12 O5 Sm1 87.8(3) . 3_667 ?
Sm1 O5 Sm1 106.46(10) 2_646 3_667 ?
C12 O6 Sm1 100.9(3) . 3_667 ?
Sm1 O7 H7A 106.3 . . ?
Sm1 O7 H7B 145.6 . . ?
H7A O7 H7B 107.6 . . ?
O1 C1 O2 127.8(4) . . ?
O1 C1 C2 114.8(4) . . ?
O2 C1 C2 117.4(4) . . ?
N1 C2 C3 107.8(3) . . ?
N1 C2 C1 107.0(3) . . ?
C3 C2 C1 113.1(3) . . ?
N1 C2 H2 109.6 . . ?
C3 C2 H2 109.6 . . ?
C1 C2 H2 109.6 . . ?
C4 C3 C2 113.2(3) . . ?
C4 C3 H3A 108.9 . . ?
C2 C3 H3A 108.9 . . ?
C4 C3 H3B 108.9 . . ?
C2 C3 H3B 108.9 . . ?
H3A C3 H3B 107.8 . . ?
O3 C4 O4 119.6(4) . . ?
O3 C4 C3 120.9(4) . . ?
O4 C4 C3 119.4(4) . . ?
O3 C4 Sm1 59.7(2) . 3_566 ?
O4 C4 Sm1 60.9(2) . 3_566 ?
C3 C4 Sm1 168.6(3) . 3_566 ?
N1 C5 C6 112.9(4) . . ?
N1 C5 H5A 109.0 . . ?
C6 C5 H5A 109.0 . . ?
N1 C5 H5B 109.0 . . ?
C6 C5 H5B 109.0 . . ?
H5A C5 H5B 107.8 . . ?
C11 C6 C7 119.5(4) . . ?
C11 C6 C5 120.8(4) . . ?
C7 C6 C5 119.7(4) . . ?
C6 C7 C8 120.6(4) . . ?
C6 C7 H7 119.7 . . ?
C8 C7 H7 119.7 . . ?
C7 C8 C9 119.9(4) . . ?
C7 C8 H8 120.1 . . ?
C9 C8 H8 120.1 . . ?
C10 C9 C8 119.7(4) . . ?
C10 C9 C12 122.0(4) . . ?
C8 C9 C12 118.2(4) . . ?
C9 C10 C11 120.1(4) . . ?
C9 C10 H10 120.0 . . ?
C11 C10 H10 120.0 . . ?
C6 C11 C10 120.2(4) . . ?
C6 C11 H11 119.9 . . ?
C10 C11 H11 119.9 . . ?
O6 C12 O5 120.7(4) . . ?
O6 C12 C9 118.1(4) . . ?
O5 C12 C9 121.2(4) . . ?
O6 C12 Sm1 54.1(2) . 3_667 ?
O5 C12 Sm1 66.6(2) . 3_667 ?
C9 C12 Sm1 171.5(3) . 3_667 ?
C5 N1 C2 111.6(3) . . ?
C5 N1 H1A 109.3 . . ?
C2 N1 H1A 109.3 . . ?
C5 N1 H1B 109.3 . . ?
C2 N1 H1B 109.3 . . ?
H1A N1 H1B 108.0 . . ?

loop_
_geom_bond_atom_site_label_1
_geom_bond_atom_site_label_2
_geom_bond_distance
_geom_bond_site_symmetry_2
_geom_bond_publ_flag
Sm1 O1 2.387(3) . ?
Sm1 O6 2.405(3) 3_667 ?
Sm1 O4 2.433(3) 2_556 ?
Sm1 O7 2.449(3) . ?
Sm1 O5 2.468(3) 2_656 ?
Sm1 O2 2.480(3) 4_576 ?
Sm1 O3 2.515(3) 3_566 ?
Sm1 O4 2.540(3) 3_566 ?
Sm1 O5 2.675(3) 3_667 ?
Sm1 C4 2.903(4) 3_566 ?
Sm1 C12 2.914(4) 3_667 ?
O1 C1 1.233(5) . ?
O2 C1 1.248(5) . ?
O2 Sm1 2.480(3) 4_575 ?
O3 C4 1.252(5) . ?
O3 Sm1 2.515(3) 3_566 ?
O4 C4 1.269(5) . ?
O4 Sm1 2.433(3) 2_546 ?
O4 Sm1 2.540(3) 3_566 ?
O5 C12 1.260(5) . ?
O5 Sm1 2.468(3) 2_646 ?
O5 Sm1 2.675(3) 3_667 ?
O6 C12 1.252(5) . ?
O6 Sm1 2.405(3) 3_667 ?
O7 H7A 0.8191 . ?
O7 H7B 0.8191 . ?
C1 C2 1.540(5) . ?
C2 N1 1.501(5) . ?
C2 C3 1.528(5) . ?
C2 H2 0.9800 . ?
C3 C4 1.499(6) . ?
C3 H3A 0.9700 . ?
C3 H3B 0.9700 . ?
C4 Sm1 2.903(4) 3_566 ?
C5 N1 1.486(5) . ?
C5 C6 1.502(5) . ?
C5 H5A 0.9700 . ?
C5 H5B 0.9700 . ?
C6 C11 1.376(6) . ?
C6 C7 1.378(6) . ?
C7 C8 1.382(6) . ?
C7 H7 0.9300 . ?
C8 C9 1.384(6) . ?
C8 H8 0.9300 . ?
C9 C10 1.374(6) . ?
C9 C12 1.504(6) . ?
C10 C11 1.392(6) . ?
C10 H10 0.9300 . ?
C11 H11 0.9300 . ?
C12 Sm1 2.914(4) 3_667 ?
N1 H1A 0.8900 . ?
N1 H1B 0.8900 . ?

loop_
_geom_hbond_atom_site_label_D
_geom_hbond_atom_site_label_H
_geom_hbond_atom_site_label_A
_geom_hbond_distance_DH
_geom_hbond_distance_HA
_geom_hbond_distance_DA
_geom_hbond_angle_DHA
_geom_hbond_site_symmetry_A
O7 H7B O3 0.82 2.39 3.105(5) 147.0 1_556
O7 H7B O2 0.82 2.53 3.039(5) 121.1 1_556
O7 H7A Cl1 0.82 2.56 3.175(4) 133.3 4_566
N1 H1B Cl1 0.89 2.19 3.058(3) 163.6 .
N1 H1A Cl1 0.89 2.41 3.226(4) 152.2 4_566

loop_
_geom_torsion_atom_site_label_1
_geom_torsion_atom_site_label_2
_geom_torsion_atom_site_label_3
_geom_torsion_atom_site_label_4
_geom_torsion
_geom_torsion_site_symmetry_1
_geom_torsion_site_symmetry_2
_geom_torsion_site_symmetry_3
_geom_torsion_site_symmetry_4
_geom_torsion_publ_flag
Sm1 O1 C1 O2 8.8(8) . . . . ?
Sm1 O1 C1 C2 -172.0(3) . . . . ?
Sm1 O2 C1 O1 11.5(7) 4_575 . . . ?
Sm1 O2 C1 C2 -167.7(3) 4_575 . . . ?
O1 C1 C2 N1 -51.0(5) . . . . ?
O2 C1 C2 N1 128.3(4) . . . . ?
O1 C1 C2 C3 67.6(5) . . . . ?
O2 C1 C2 C3 -113.1(4) . . . . ?
N1 C2 C3 C4 -144.2(3) . . . . ?
C1 C2 C3 C4 97.7(4) . . . . ?
Sm1 O3 C4 O4 11.3(4) 3_566 . . . ?
Sm1 O3 C4 C3 -166.7(3) 3_566 . . . ?
Sm1 O4 C4 O3 -138.9(4) 2_546 . . . ?
Sm1 O4 C4 O3 -11.2(4) 3_566 . . . ?
Sm1 O4 C4 C3 39.2(6) 2_546 . . . ?
Sm1 O4 C4 C3 166.9(3) 3_566 . . . ?
Sm1 O4 C4 Sm1 -127.8(4) 2_546 . . 3_566 ?
C2 C3 C4 O3 -9.4(6) . . . . ?
C2 C3 C4 O4 172.5(4) . . . . ?
C2 C3 C4 Sm1 -99.2(14) . . . 3_566 ?
N1 C5 C6 C11 83.9(5) . . . . ?
N1 C5 C6 C7 -98.2(5) . . . . ?
C11 C6 C7 C8 1.2(7) . . . . ?
C5 C6 C7 C8 -176.8(4) . . . . ?
C6 C7 C8 C9 0.7(7) . . . . ?
C7 C8 C9 C10 -1.8(7) . . . . ?
C7 C8 C9 C12 -178.9(4) . . . . ?
C8 C9 C10 C11 1.1(7) . . . . ?
C12 C9 C10 C11 178.2(4) . . . . ?
C7 C6 C11 C10 -1.8(7) . . . . ?
C5 C6 C11 C10 176.1(4) . . . . ?
C9 C10 C11 C6 0.7(7) . . . . ?
Sm1 O6 C12 O5 -2.0(4) 3_667 . . . ?
Sm1 O6 C12 C9 176.0(3) 3_667 . . . ?
Sm1 O5 C12 O6 -126.9(6) 2_646 . . . ?
Sm1 O5 C12 O6 1.7(4) 3_667 . . . ?
Sm1 O5 C12 C9 55.2(9) 2_646 . . . ?
Sm1 O5 C12 C9 -176.2(3) 3_667 . . . ?
Sm1 O5 C12 Sm1 -128.7(7) 2_646 . . 3_667 ?
C10 C9 C12 O6 -154.8(4) . . . . ?
C8 C9 C12 O6 22.2(6) . . . . ?
C10 C9 C12 O5 23.1(6) . . . . ?
C8 C9 C12 O5 -159.8(4) . . . . ?
C6 C5 N1 C2 178.5(4) . . . . ?
C3 C2 N1 C5 169.9(4) . . . . ?
C1 C2 N1 C5 -68.2(4) . . . . ?
